data_4345778
loop_
_publ_author_name
'Chitnis, Saurabh S.'
'Musgrave, Rebecca A.'
'Sparkes, Hazel A.'
'Pridmore, Natalie E.'
'Annibale, Vincent T.'
'Manners, Ian'

_publ_section_title
;
 Influence of Ring Strain and Bond Polarization on the Ring Expansion of
 Phosphorus Homocycles.
;
_journal_issue 8
_journal_name_full 'Inorganic chemistry'
_journal_page_first 4522
_journal_page_last 4538
_journal_paper_doi 10.1021/acs.inorgchem.7b00086
_journal_volume 56
_journal_year 2017
_chemical_formula_moiety 'C15 H33 N P3, C F3 O3 S'
_chemical_formula_sum 'C16 H33 F3 N O3 P3 S'
_chemical_formula_weight 469.40
_chemical_name_systematic
;
 ?
;
_space_group_crystal_system triclinic
_space_group_IT_number 2
_space_group_name_Hall '-P 1'
_space_group_name_H-M_alt 'P -1'
_symmetry_space_group_name_Hall '-P 1'
_symmetry_space_group_name_H-M 'P -1'
_atom_sites_solution_hydrogens geom
_atom_sites_solution_primary iterative
_audit_creation_date 2016-10-19
_audit_creation_method
;
Olex2 1.2
(compiled 2016.09.09 svn.r3337 for OlexSys, GUI svn.r5227)
;
_cell_angle_alpha 111.436(3)
_cell_angle_beta 95.674(3)
_cell_angle_gamma 93.317(3)
_cell_formula_units_Z 2
_cell_length_a 8.8727(4)
_cell_length_b 11.5463(4)
_cell_length_c 12.1996(5)
_cell_measurement_reflns_used 3881
_cell_measurement_temperature 100(2)
_cell_measurement_theta_max 27.45
_cell_measurement_theta_min 2.32
_cell_volume 1151.68(9)
_computing_cell_refinement 'SAINT v8.34A (Bruker, 2013)'
_computing_data_collection 'Apex 3 (Bruker, 2015)'
_computing_data_reduction 'SAINT v8.34A (Bruker, 2013)'
_computing_molecular_graphics 'Olex2 (Dolomanov et al., 2009)'
_computing_publication_material 'Olex2 (Dolomanov et al., 2009)'
_computing_structure_refinement 'ShelXL (Sheldrick, 2015)'
_computing_structure_solution
;
Superflip (Palatinus & Chapuis, 2007;Palatinus & van der Lee, 2008;
Palatinus et al., 2012)
;
_diffrn_ambient_temperature 100(2)
_diffrn_detector 'Bruker area detector'
_diffrn_detector_type 'CCD area detector'
_diffrn_measured_fraction_theta_full 1.000
_diffrn_measured_fraction_theta_max 0.996
_diffrn_measurement_device 'Bruker Apex II kappa CCD area detector'
_diffrn_measurement_device_type 'Bruker Apex II kappa CCD area detector'
_diffrn_measurement_method '\f and \w scans'
_diffrn_radiation_monochromator graphite
_diffrn_radiation_type MoK\a
_diffrn_radiation_wavelength 0.71073
_diffrn_reflns_av_R_equivalents 0.0554
_diffrn_reflns_av_unetI/netI 0.0552
_diffrn_reflns_Laue_measured_fraction_full 1.000
_diffrn_reflns_Laue_measured_fraction_max 0.996
_diffrn_reflns_limit_h_max 11
_diffrn_reflns_limit_h_min -11
_diffrn_reflns_limit_k_max 15
_diffrn_reflns_limit_k_min -14
_diffrn_reflns_limit_l_max 16
_diffrn_reflns_limit_l_min -15
_diffrn_reflns_number 19842
_diffrn_reflns_point_group_measured_fraction_full 1.000
_diffrn_reflns_point_group_measured_fraction_max 0.996
_diffrn_reflns_theta_full 26.000
_diffrn_reflns_theta_max 27.872
_diffrn_reflns_theta_min 1.808
_diffrn_source 'fine-focus sealed tube'
_diffrn_standards_number 0
_exptl_absorpt_coefficient_mu 0.389
_exptl_absorpt_correction_T_max 0.7456
_exptl_absorpt_correction_T_min 0.5801
_exptl_absorpt_correction_type multi-scan
_exptl_absorpt_process_details
;
SADABS-2014/5 (Bruker,2014/5) was used for absorption correction.
wR2(int) was 0.0652 before and 0.0518 after correction.
The Ratio of minimum to maximum transmission is 0.7780.
The \l/2 correction factor is 0.00150.
;
_exptl_crystal_colour colourless
_exptl_crystal_colour_primary colourless
_exptl_crystal_density_diffrn 1.354
_exptl_crystal_description block
_exptl_crystal_F_000 496
_exptl_crystal_size_max 0.58
_exptl_crystal_size_mid 0.25
_exptl_crystal_size_min 0.19
_refine_diff_density_max 0.521
_refine_diff_density_min -0.499
_refine_diff_density_rms 0.070
_refine_ls_extinction_method none
_refine_ls_goodness_of_fit_ref 1.034
_refine_ls_hydrogen_treatment constr
_refine_ls_matrix_type full
_refine_ls_number_parameters 255
_refine_ls_number_reflns 5467
_refine_ls_number_restraints 0
_refine_ls_restrained_S_all 1.034
_refine_ls_R_factor_all 0.0613
_refine_ls_R_factor_gt 0.0395
_refine_ls_shift/su_max 0.001
_refine_ls_shift/su_mean 0.000
_refine_ls_structure_factor_coef Fsqd
_refine_ls_weighting_details 'w=1/[\s^2^(Fo^2^)+(0.0301P)^2^+0.4487P] where P=(Fo^2^+2Fc^2^)/3'
_refine_ls_weighting_scheme calc
_refine_ls_wR_factor_gt 0.0785
_refine_ls_wR_factor_ref 0.0855
_reflns_Friedel_coverage 0.000
_reflns_number_gt 4154
_reflns_number_total 5467
_reflns_threshold_expression 'I > 2\s(I)'
_cod_data_source_file ic7b00086_si_002.cif
_cod_data_source_block 5Me
_cod_original_cell_volume 1151.68(8)
_cod_database_code 4345778
_shelxl_version_number 2013-4
_shelx_space_group_comment
;
The symmetry employed for this shelxl refinement is uniquely defined
by the following loop, which should always be used as a source of
symmetry information in preference to the above space-group names.
They are only intended as comments.
;
_olex2_refinement_description
;
1. Fixed Uiso
 At 1.5 times of:
  All C(H,H,H) groups
2.a Idealised Me refined as rotating group:
 C2(H2A,H2B,H2C), C3(H3A,H3B,H3C), C5(H5A,H5B,H5C), C6(H6A,H6B,H6C), C7(H7A,
 H7B,H7C), C9(H9A,H9B,H9C), C10(H10A,H10B,H10C), C11(H11A,H11B,H11C), C13(H13A,
 H13B,H13C), C14(H14A,H14B,H14C), C15(H15A,H15B,H15C)
;
_olex2_submission_special_instructions 'No special instructions were received'

loop_
_space_group_symop_operation_xyz
'x, y, z'
'-x, -y, -z'

loop_
_atom_site_label
_atom_site_type_symbol
_atom_site_fract_x
_atom_site_fract_y
_atom_site_fract_z
_atom_site_U_iso_or_equiv
_atom_site_adp_type
_atom_site_occupancy
_atom_site_site_symmetry_order
_atom_site_calc_flag
_atom_site_refinement_flags_posn
P1 P 0.29779(6) 0.24868(4) 0.70470(4) 0.01222(12) Uani 1 1 d .
P2 P 0.41585(6) 0.43757(4) 0.77344(5) 0.01331(12) Uani 1 1 d .
P3 P 0.26077(6) 0.49087(5) 0.64716(5) 0.01341(12) Uani 1 1 d .
N1 N 0.10816(19) 0.38217(14) 0.62090(14) 0.0144(4) Uani 1 1 d .
C1 C 0.1159(2) 0.27785(17) 0.63323(17) 0.0133(4) Uani 1 1 d .
C2 C -0.0130(2) 0.17557(18) 0.58520(18) 0.0178(4) Uani 1 1 d .
H2A H 0.0161 0.1072 0.5205 0.027 Uiso 1 1 calc GR
H2B H -0.1008 0.2069 0.5576 0.027 Uiso 1 1 calc GR
H2C H -0.0369 0.1471 0.6468 0.027 Uiso 1 1 calc GR
C3 C 0.3767(2) 0.12285(18) 0.59693(18) 0.0176(4) Uani 1 1 d .
H3A H 0.3963 0.1458 0.5312 0.026 Uiso 1 1 calc GR
H3B H 0.3058 0.0491 0.5692 0.026 Uiso 1 1 calc GR
H3C H 0.4702 0.1065 0.6328 0.026 Uiso 1 1 calc GR
C4 C 0.2657(2) 0.20274(18) 0.83160(17) 0.0157(4) Uani 1 1 d .
C5 C 0.1472(3) 0.2818(2) 0.89959(19) 0.0214(5) Uani 1 1 d .
H5A H 0.1792 0.3689 0.9206 0.032 Uiso 1 1 calc GR
H5B H 0.1376 0.2654 0.9704 0.032 Uiso 1 1 calc GR
H5C H 0.0507 0.2606 0.8503 0.032 Uiso 1 1 calc GR
C6 C 0.4185(3) 0.2290(2) 0.91174(18) 0.0213(5) Uani 1 1 d .
H6A H 0.4946 0.1866 0.8658 0.032 Uiso 1 1 calc GR
H6B H 0.4078 0.1993 0.9748 0.032 Uiso 1 1 calc GR
H6C H 0.4487 0.3173 0.9447 0.032 Uiso 1 1 calc GR
C7 C 0.2120(3) 0.06225(18) 0.7878(2) 0.0234(5) Uani 1 1 d .
H7A H 0.1229 0.0433 0.7304 0.035 Uiso 1 1 calc GR
H7B H 0.1883 0.0413 0.8539 0.035 Uiso 1 1 calc GR
H7C H 0.2914 0.0145 0.7519 0.035 Uiso 1 1 calc GR
C8 C 0.6068(2) 0.43483(18) 0.71554(19) 0.0174(4) Uani 1 1 d .
C9 C 0.6519(3) 0.57357(19) 0.7414(2) 0.0250(5) Uani 1 1 d .
H9A H 0.5850 0.6011 0.6912 0.037 Uiso 1 1 calc GR
H9B H 0.7548 0.5843 0.7260 0.037 Uiso 1 1 calc GR
H9C H 0.6442 0.6221 0.8231 0.037 Uiso 1 1 calc GR
C10 C 0.6086(3) 0.3594(2) 0.5835(2) 0.0269(5) Uani 1 1 d .
H10A H 0.6001 0.2718 0.5696 0.040 Uiso 1 1 calc GR
H10B H 0.7023 0.3820 0.5597 0.040 Uiso 1 1 calc GR
H10C H 0.5245 0.3770 0.5382 0.040 Uiso 1 1 calc GR
C11 C 0.7168(3) 0.3889(2) 0.7914(2) 0.0272(5) Uani 1 1 d .
H11A H 0.7163 0.4390 0.8738 0.041 Uiso 1 1 calc GR
H11B H 0.8176 0.3956 0.7707 0.041 Uiso 1 1 calc GR
H11C H 0.6856 0.3031 0.7773 0.041 Uiso 1 1 calc GR
C12 C 0.1841(2) 0.63457(17) 0.74649(18) 0.0158(4) Uani 1 1 d .
C13 C 0.1159(3) 0.61869(19) 0.85070(19) 0.0205(5) Uani 1 1 d .
H13A H 0.0364 0.5508 0.8213 0.031 Uiso 1 1 calc GR
H13B H 0.0747 0.6943 0.8952 0.031 Uiso 1 1 calc GR
H13C H 0.1938 0.6010 0.9011 0.031 Uiso 1 1 calc GR
C14 C 0.0619(3) 0.6644(2) 0.6650(2) 0.0236(5) Uani 1 1 d .
H14A H 0.1075 0.6776 0.6018 0.035 Uiso 1 1 calc GR
H14B H 0.0182 0.7385 0.7100 0.035 Uiso 1 1 calc GR
H14C H -0.0163 0.5956 0.6322 0.035 Uiso 1 1 calc GR
C15 C 0.3152(3) 0.73922(18) 0.7923(2) 0.0237(5) Uani 1 1 d .
H15A H 0.3914 0.7195 0.8425 0.036 Uiso 1 1 calc GR
H15B H 0.2774 0.8166 0.8368 0.036 Uiso 1 1 calc GR
H15C H 0.3592 0.7472 0.7263 0.036 Uiso 1 1 calc GR
S1 S 0.27793(6) 0.04371(5) 0.28317(4) 0.01661(12) Uani 1 1 d .
F1 F 0.19773(19) 0.14379(12) 0.12700(12) 0.0387(4) Uani 1 1 d .
F2 F 0.11440(17) -0.04919(13) 0.07319(12) 0.0379(4) Uani 1 1 d .
F3 F 0.34961(17) 0.00216(13) 0.06923(12) 0.0368(4) Uani 1 1 d .
O1 O 0.14675(19) 0.08964(14) 0.33815(14) 0.0284(4) Uani 1 1 d .
O2 O 0.4160(2) 0.12613(18) 0.32555(15) 0.0449(5) Uani 1 1 d .
O3 O 0.2964(2) -0.08432(15) 0.26742(15) 0.0343(4) Uani 1 1 d .
C16 C 0.2329(3) 0.03481(18) 0.13129(19) 0.0197(5) Uani 1 1 d .

loop_
_atom_site_aniso_label
_atom_site_aniso_U_11
_atom_site_aniso_U_22
_atom_site_aniso_U_33
_atom_site_aniso_U_23
_atom_site_aniso_U_13
_atom_site_aniso_U_12
P1 0.0117(3) 0.0116(2) 0.0146(3) 0.0059(2) 0.0031(2) 0.00136(19)
P2 0.0112(3) 0.0126(2) 0.0165(3) 0.0059(2) 0.0022(2) 0.00044(19)
P3 0.0124(3) 0.0129(2) 0.0165(3) 0.0072(2) 0.0027(2) 0.00099(19)
N1 0.0143(9) 0.0140(8) 0.0143(8) 0.0045(7) 0.0017(7) 0.0008(6)
C1 0.0118(11) 0.0129(9) 0.0143(9) 0.0040(8) 0.0027(8) 0.0009(7)
C2 0.0142(11) 0.0152(10) 0.0223(11) 0.0060(8) 0.0004(8) -0.0016(8)
C3 0.0182(12) 0.0165(10) 0.0187(10) 0.0064(8) 0.0049(9) 0.0041(8)
C4 0.0173(12) 0.0164(10) 0.0176(10) 0.0103(8) 0.0060(8) 0.0021(8)
C5 0.0212(13) 0.0266(11) 0.0205(11) 0.0118(9) 0.0085(9) 0.0053(9)
C6 0.0224(13) 0.0275(11) 0.0191(11) 0.0139(9) 0.0039(9) 0.0061(9)
C7 0.0284(14) 0.0186(11) 0.0278(12) 0.0144(9) 0.0050(10) -0.0015(9)
C8 0.0095(11) 0.0163(10) 0.0278(11) 0.0092(9) 0.0056(9) 0.0009(8)
C9 0.0145(12) 0.0190(11) 0.0432(14) 0.0130(10) 0.0083(10) -0.0012(8)
C10 0.0198(13) 0.0322(12) 0.0310(13) 0.0113(10) 0.0154(10) 0.0042(10)
C11 0.0145(12) 0.0239(11) 0.0431(14) 0.0130(10) 0.0002(10) 0.0029(9)
C12 0.0142(11) 0.0140(9) 0.0199(10) 0.0060(8) 0.0053(8) 0.0031(8)
C13 0.0215(13) 0.0171(10) 0.0237(11) 0.0069(9) 0.0076(9) 0.0048(8)
C14 0.0212(13) 0.0252(11) 0.0303(12) 0.0152(10) 0.0068(10) 0.0095(9)
C15 0.0209(13) 0.0136(10) 0.0355(13) 0.0073(9) 0.0064(10) 0.0013(8)
S1 0.0145(3) 0.0202(3) 0.0170(3) 0.0094(2) 0.0026(2) -0.0001(2)
F1 0.0678(12) 0.0275(7) 0.0307(8) 0.0201(6) 0.0092(7) 0.0153(7)
F2 0.0373(9) 0.0417(8) 0.0268(8) 0.0098(6) -0.0107(6) -0.0126(7)
F3 0.0385(9) 0.0532(9) 0.0246(7) 0.0173(7) 0.0154(7) 0.0135(7)
O1 0.0279(10) 0.0371(9) 0.0263(9) 0.0143(7) 0.0132(7) 0.0173(7)
O2 0.0350(12) 0.0692(13) 0.0251(9) 0.0193(9) -0.0062(8) -0.0323(9)
O3 0.0477(12) 0.0308(9) 0.0363(10) 0.0222(8) 0.0127(9) 0.0210(8)
C16 0.0229(13) 0.0165(10) 0.0209(11) 0.0085(9) 0.0028(9) 0.0013(9)

loop_
_atom_type_symbol
_atom_type_description
_atom_type_scat_dispersion_real
_atom_type_scat_dispersion_imag
_atom_type_scat_source
C C 0.0033 0.0016 'International Tables Vol C Tables 4.2.6.8 and 6.1.1.4'
H H 0.0000 0.0000 'International Tables Vol C Tables 4.2.6.8 and 6.1.1.4'
F F 0.0171 0.0103 'International Tables Vol C Tables 4.2.6.8 and 6.1.1.4'
N N 0.0061 0.0033 'International Tables Vol C Tables 4.2.6.8 and 6.1.1.4'
O O 0.0106 0.0060 'International Tables Vol C Tables 4.2.6.8 and 6.1.1.4'
P P 0.1023 0.0942 'International Tables Vol C Tables 4.2.6.8 and 6.1.1.4'
S S 0.1246 0.1234 'International Tables Vol C Tables 4.2.6.8 and 6.1.1.4'

loop_
_geom_angle_atom_site_label_1
_geom_angle_atom_site_label_2
_geom_angle_atom_site_label_3
_geom_angle
C1 P1 P2 99.71(6)
C3 P1 P2 120.01(7)
C3 P1 C1 108.66(9)
C3 P1 C4 108.26(9)
C4 P1 P2 108.68(7)
C4 P1 C1 111.23(9)
P1 P2 P3 90.68(3)
C8 P2 P1 109.83(6)
C8 P2 P3 103.93(7)
N1 P3 P2 99.72(6)
N1 P3 C12 100.39(9)
C12 P3 P2 103.36(7)
C1 N1 P3 124.42(15)
N1 C1 P1 118.54(15)
N1 C1 C2 121.91(19)
C2 C1 P1 119.43(14)
C1 C2 H2A 109.5
C1 C2 H2B 109.5
C1 C2 H2C 109.5
H2A C2 H2B 109.5
H2A C2 H2C 109.5
H2B C2 H2C 109.5
P1 C3 H3A 109.5
P1 C3 H3B 109.5
P1 C3 H3C 109.5
H3A C3 H3B 109.5
H3A C3 H3C 109.5
H3B C3 H3C 109.5
C5 C4 P1 108.67(13)
C5 C4 C6 110.32(17)
C5 C4 C7 110.90(17)
C6 C4 P1 107.43(14)
C6 C4 C7 108.93(16)
C7 C4 P1 110.53(14)
C4 C5 H5A 109.5
C4 C5 H5B 109.5
C4 C5 H5C 109.5
H5A C5 H5B 109.5
H5A C5 H5C 109.5
H5B C5 H5C 109.5
C4 C6 H6A 109.5
C4 C6 H6B 109.5
C4 C6 H6C 109.5
H6A C6 H6B 109.5
H6A C6 H6C 109.5
H6B C6 H6C 109.5
C4 C7 H7A 109.5
C4 C7 H7B 109.5
C4 C7 H7C 109.5
H7A C7 H7B 109.5
H7A C7 H7C 109.5
H7B C7 H7C 109.5
C9 C8 P2 102.73(13)
C10 C8 P2 116.78(15)
C10 C8 C9 109.17(18)
C11 C8 P2 107.24(15)
C11 C8 C9 109.78(18)
C11 C8 C10 110.76(18)
C8 C9 H9A 109.5
C8 C9 H9B 109.5
C8 C9 H9C 109.5
H9A C9 H9B 109.5
H9A C9 H9C 109.5
H9B C9 H9C 109.5
C8 C10 H10A 109.5
C8 C10 H10B 109.5
C8 C10 H10C 109.5
H10A C10 H10B 109.5
H10A C10 H10C 109.5
H10B C10 H10C 109.5
C8 C11 H11A 109.5
C8 C11 H11B 109.5
C8 C11 H11C 109.5
H11A C11 H11B 109.5
H11A C11 H11C 109.5
H11B C11 H11C 109.5
C13 C12 P3 114.11(13)
C13 C12 C14 110.48(18)
C13 C12 C15 109.98(17)
C14 C12 P3 104.77(14)
C15 C12 P3 107.28(14)
C15 C12 C14 110.03(17)
C12 C13 H13A 109.5
C12 C13 H13B 109.5
C12 C13 H13C 109.5
H13A C13 H13B 109.5
H13A C13 H13C 109.5
H13B C13 H13C 109.5
C12 C14 H14A 109.5
C12 C14 H14B 109.5
C12 C14 H14C 109.5
H14A C14 H14B 109.5
H14A C14 H14C 109.5
H14B C14 H14C 109.5
C12 C15 H15A 109.5
C12 C15 H15B 109.5
C12 C15 H15C 109.5
H15A C15 H15B 109.5
H15A C15 H15C 109.5
H15B C15 H15C 109.5
O1 S1 O2 116.10(11)
O1 S1 O3 114.06(10)
O1 S1 C16 103.96(10)
O2 S1 O3 114.28(12)
O2 S1 C16 103.47(10)
O3 S1 C16 102.70(9)
F1 C16 S1 112.06(14)
F1 C16 F2 106.91(19)
F1 C16 F3 106.91(17)
F2 C16 S1 111.77(14)
F2 C16 F3 107.09(17)
F3 C16 S1 111.78(15)

loop_
_geom_bond_atom_site_label_1
_geom_bond_atom_site_label_2
_geom_bond_distance
P1 P2 2.1868(7)
P1 C1 1.865(2)
P1 C3 1.7981(19)
P1 C4 1.852(2)
P2 P3 2.2399(7)
P2 C8 1.896(2)
P3 N1 1.7132(17)
P3 C12 1.873(2)
N1 C1 1.272(2)
C1 C2 1.501(3)
C2 H2A 0.9600
C2 H2B 0.9600
C2 H2C 0.9600
C3 H3A 0.9600
C3 H3B 0.9600
C3 H3C 0.9600
C4 C5 1.536(3)
C4 C6 1.536(3)
C4 C7 1.540(3)
C5 H5A 0.9600
C5 H5B 0.9600
C5 H5C 0.9600
C6 H6A 0.9600
C6 H6B 0.9600
C6 H6C 0.9600
C7 H7A 0.9600
C7 H7B 0.9600
C7 H7C 0.9600
C8 C9 1.536(3)
C8 C10 1.528(3)
C8 C11 1.526(3)
C9 H9A 0.9600
C9 H9B 0.9600
C9 H9C 0.9600
C10 H10A 0.9600
C10 H10B 0.9600
C10 H10C 0.9600
C11 H11A 0.9600
C11 H11B 0.9600
C11 H11C 0.9600
C12 C13 1.525(3)
C12 C14 1.537(3)
C12 C15 1.530(3)
C13 H13A 0.9600
C13 H13B 0.9600
C13 H13C 0.9600
C14 H14A 0.9600
C14 H14B 0.9600
C14 H14C 0.9600
C15 H15A 0.9600
C15 H15B 0.9600
C15 H15C 0.9600
S1 O1 1.4323(16)
S1 O2 1.4330(17)
S1 O3 1.4407(15)
S1 C16 1.820(2)
F1 C16 1.332(2)
F2 C16 1.334(2)
F3 C16 1.334(2)

loop_
_geom_torsion_atom_site_label_1
_geom_torsion_atom_site_label_2
_geom_torsion_atom_site_label_3
_geom_torsion_atom_site_label_4
_geom_torsion
P1 P2 C8 C9 164.64(12)
P1 P2 C8 C10 45.22(17)
P1 P2 C8 C11 -79.68(14)
P2 P1 C1 N1 11.40(16)
P2 P1 C1 C2 -172.45(14)
P2 P1 C4 C5 69.26(15)
P2 P1 C4 C6 -50.10(14)
P2 P1 C4 C7 -168.83(13)
P2 P3 N1 C1 -23.86(17)
P2 P3 C12 C13 -52.12(16)
P2 P3 C12 C14 -173.08(12)
P2 P3 C12 C15 69.98(14)
P3 P2 C8 C9 68.75(14)
P3 P2 C8 C10 -50.66(16)
P3 P2 C8 C11 -175.56(12)
P3 N1 C1 P1 9.1(2)
P3 N1 C1 C2 -166.90(14)
N1 P3 C12 C13 50.59(17)
N1 P3 C12 C14 -70.37(15)
N1 P3 C12 C15 172.69(14)
C1 P1 C4 C5 -39.55(17)
C1 P1 C4 C6 -158.91(13)
C1 P1 C4 C7 82.36(16)
C3 P1 C1 N1 -115.00(16)
C3 P1 C1 C2 61.14(17)
C3 P1 C4 C5 -158.87(14)
C3 P1 C4 C6 81.77(15)
C3 P1 C4 C7 -36.96(17)
C4 P1 C1 N1 125.92(16)
C4 P1 C1 C2 -57.93(17)
C12 P3 N1 C1 -129.51(17)
O1 S1 C16 F1 55.23(18)
O1 S1 C16 F2 -64.75(17)
O1 S1 C16 F3 175.22(14)
O2 S1 C16 F1 -66.48(19)
O2 S1 C16 F2 173.54(16)
O2 S1 C16 F3 53.51(17)
O3 S1 C16 F1 174.35(16)
O3 S1 C16 F2 54.37(17)
O3 S1 C16 F3 -65.66(16)
